data_4083958
loop_
_publ_author_name
'Chen, Wei-Zhong'
'Ren, Tong'

_publ_section_title
;
 Selective Ligand Modification on the Periphery of Diruthenium
 Compounds: Toward New Metal-Alkynyl Scaffolds
;
_journal_coden_ASTM ORGND7
_journal_issue 11
_journal_name_full Organometallics
_journal_page_first 2660
_journal_page_last 2669
_journal_paper_doi 10.1021/om050068t
_journal_volume 24
_journal_year 2005
_chemical_formula_sum 'C47 H48 Cl N6 O9 Ru2'
_chemical_formula_weight 1078.50
_space_group_IT_number 2
_symmetry_cell_setting triclinic
_symmetry_space_group_name_Hall '-P 1'
_symmetry_space_group_name_H-M 'P -1'
_atom_sites_solution_hydrogens geom
_atom_sites_solution_primary direct
_atom_sites_solution_secondary difmap
_audit_creation_method SHELXL-97
_cell_angle_alpha 116.4260(10)
_cell_angle_beta 107.2840(10)
_cell_angle_gamma 96.2070(10)
_cell_formula_units_Z 2
_cell_length_a 13.1726(10)
_cell_length_b 15.3578(11)
_cell_length_c 16.8018(13)
_cell_measurement_reflns_used 5521
_cell_measurement_temperature 300(2)
_cell_measurement_theta_max 26.802
_cell_measurement_theta_min 2.356
_cell_volume 2789.2(4)
_computing_cell_refinement 'Bruker SMART'
_computing_data_collection 'Bruker SMART'
_computing_data_reduction 'Bruker SAINT'
_computing_molecular_graphics 'Bruker SHELXTL'
_computing_publication_material 'Bruker SHELXTL'
_computing_structure_refinement 'SHELXL-97 (Sheldrick, 1997)'
_computing_structure_solution 'SHELXS-97 (Sheldrick, 1990)'
_diffrn_ambient_temperature 300(2)
_diffrn_measured_fraction_theta_full 0.987
_diffrn_measured_fraction_theta_max 0.987
_diffrn_measurement_device_type 'CCD area detector'
_diffrn_measurement_method 'phi and omega scans'
_diffrn_radiation_monochromator graphite
_diffrn_radiation_source 'fine-focus sealed tube'
_diffrn_radiation_type MoK\a
_diffrn_radiation_wavelength 0.71073
_diffrn_reflns_av_R_equivalents 0.0404
_diffrn_reflns_av_sigmaI/netI 0.0709
_diffrn_reflns_limit_h_max 13
_diffrn_reflns_limit_h_min -15
_diffrn_reflns_limit_k_max 15
_diffrn_reflns_limit_k_min -18
_diffrn_reflns_limit_l_max 18
_diffrn_reflns_limit_l_min -19
_diffrn_reflns_number 14739
_diffrn_reflns_theta_full 25.00
_diffrn_reflns_theta_max 25.00
_diffrn_reflns_theta_min 1.50
_exptl_absorpt_coefficient_mu 0.641
_exptl_absorpt_correction_T_max 1.0000
_exptl_absorpt_correction_T_min 0.5639
_exptl_absorpt_correction_type empirical
_exptl_absorpt_process_details
; 
  SADABS, Absorption corrections using Bruker CCD based on the method of 
  Bob Blessing.  Acta Cryst. 1995, A51, 33 
;
_exptl_crystal_colour Dark
_exptl_crystal_density_diffrn 1.284
_exptl_crystal_density_method 'not measured'
_exptl_crystal_description Block
_exptl_crystal_F_000 1098
_exptl_crystal_size_max 0.40
_exptl_crystal_size_mid 0.20
_exptl_crystal_size_min 0.20
_refine_diff_density_max 1.389
_refine_diff_density_min -0.951
_refine_diff_density_rms 0.159
_refine_ls_extinction_method none
_refine_ls_goodness_of_fit_ref 1.021
_refine_ls_hydrogen_treatment mixed
_refine_ls_matrix_type full
_refine_ls_number_parameters 586
_refine_ls_number_reflns 9687
_refine_ls_number_restraints 0
_refine_ls_restrained_S_all 1.021
_refine_ls_R_factor_all 0.0969
_refine_ls_R_factor_gt 0.0645
_refine_ls_shift/su_max 0.000
_refine_ls_shift/su_mean 0.000
_refine_ls_structure_factor_coef Fsqd
_refine_ls_weighting_details 'calc w=1/[\s^2^(Fo^2^)+(0.1200P)^2^+0.0000P] where P=(Fo^2^+2Fc^2^)/3'
_refine_ls_weighting_scheme calc
_refine_ls_wR_factor_gt 0.1892
_refine_ls_wR_factor_ref 0.2059
_reflns_number_gt 5913
_reflns_number_total 9687
_reflns_threshold_expression >2sigma(I)
_cod_duplicate_entry 4060526
_cod_data_source_file om050068tsi20050131_111054.cif
_cod_data_source_block compound1
_cod_depositor_comments
;
The following automatic conversions were performed:

'_symmetry_cell_setting' value 'Triclinic' changed to 'triclinic'
according to
/usr/data/users/saulius/automatic-downloads/retrospective/ACS/lib/dictionaries/cif_core.dic
dictionary named 'cif_core.dic' version 2.4.2 from 2011-04-26.

Automatic conversion script
Id: cif_fix_values 2281 2013-09-26 08:29:07Z andrius 
;
_cod_original_sg_symbol_H-M P-1
_cod_database_code 4083958

loop_
_symmetry_equiv_pos_as_xyz
'x, y, z'
'-x, -y, -z'

loop_
_atom_site_label
_atom_site_type_symbol
_atom_site_fract_x
_atom_site_fract_y
_atom_site_fract_z
_atom_site_U_iso_or_equiv
_atom_site_adp_type
_atom_site_occupancy
_atom_site_symmetry_multiplicity
_atom_site_calc_flag
_atom_site_refinement_flags
Ru1 Ru 0.87078(4) 0.31173(4) 0.18981(4) 0.04124(19) Uani 1 1 d .
Ru2 Ru 1.04141(4) 0.30765(4) 0.17756(4) 0.04308(19) Uani 1 1 d .
Cl Cl 0.69250(13) 0.30250(14) 0.20094(13) 0.0521(4) Uani 1 1 d .
N1 N 0.9389(4) 0.3189(4) 0.3225(4) 0.0451(13) Uani 1 1 d .
N2 N 1.0988(4) 0.2957(4) 0.2987(4) 0.0483(14) Uani 1 1 d .
N3 N 0.8088(4) 0.2912(4) 0.0501(4) 0.0457(13) Uani 1 1 d .
N4 N 0.9852(4) 0.3128(4) 0.0517(4) 0.0442(13) Uani 1 1 d .
N5 N 0.9220(4) 0.4677(4) 0.2543(4) 0.0449(13) Uani 1 1 d .
N6 N 1.0961(4) 0.4600(4) 0.2511(4) 0.0457(13) Uani 1 1 d .
C1 C 0.8929(6) 0.1064(6) 0.0873(5) 0.0564(19) Uani 1 1 d .
C2 C 0.8561(8) -0.0037(6) 0.0318(7) 0.090(3) Uani 1 1 d .
H2A H 0.7851 -0.0272 0.0312 0.135 Uiso 1 1 calc R
H2B H 0.9087 -0.0303 0.0607 0.135 Uiso 1 1 calc R
H2C H 0.8501 -0.0263 -0.0331 0.135 Uiso 1 1 calc R
C3 C 1.0353(5) 0.3033(5) 0.3482(5) 0.0443(16) Uani 1 1 d .
H3A H 1.0604 0.2972 0.4030 0.053 Uiso 1 1 calc R
C4 C 0.8750(5) 0.3197(6) 0.3802(5) 0.0489(17) Uani 1 1 d .
C5 C 0.8405(7) 0.2340(7) 0.3821(6) 0.066(2) Uani 1 1 d .
H5A H 0.8562 0.1748 0.3458 0.080 Uiso 1 1 calc R
C6 C 0.7818(8) 0.2359(8) 0.4385(7) 0.081(3) Uani 1 1 d .
C7 C 0.7600(7) 0.3220(8) 0.4920(6) 0.074(3) Uani 1 1 d .
H7A H 0.7210 0.3227 0.5302 0.089 Uiso 1 1 calc R
C8 C 0.7943(7) 0.4067(8) 0.4905(6) 0.074(2) Uani 1 1 d .
H8A H 0.7787 0.4654 0.5281 0.089 Uiso 1 1 calc R
C9 C 0.8520(6) 0.4090(6) 0.4346(6) 0.063(2) Uani 1 1 d .
H9A H 0.8746 0.4677 0.4333 0.076 Uiso 1 1 calc R
C10 C 0.730(3) 0.1553(18) 0.513(2) 0.42(2) Uani 1 1 d .
H10A H 0.7094 0.0897 0.5063 0.637 Uiso 1 1 calc R
H10B H 0.6703 0.1858 0.5172 0.637 Uiso 1 1 calc R
H10C H 0.7950 0.1973 0.5709 0.637 Uiso 1 1 calc R
C11 C 1.2031(5) 0.2769(6) 0.3298(5) 0.0512(18) Uani 1 1 d .
C12 C 1.2431(6) 0.2220(6) 0.2604(6) 0.059(2) Uani 1 1 d .
H12A H 1.2006 0.1959 0.1954 0.071 Uiso 1 1 calc R
C13 C 1.3444(7) 0.2067(7) 0.2878(7) 0.071(2) Uani 1 1 d .
C14 C 1.4088(7) 0.2429(8) 0.3841(8) 0.083(3) Uani 1 1 d .
H14A H 1.4779 0.2317 0.4018 0.100 Uiso 1 1 calc R
C15 C 1.3688(7) 0.2954(8) 0.4531(7) 0.087(3) Uani 1 1 d .
H15A H 1.4099 0.3182 0.5176 0.105 Uiso 1 1 calc R
C16 C 1.2665(6) 0.3145(7) 0.4261(6) 0.069(2) Uani 1 1 d .
H16A H 1.2410 0.3525 0.4730 0.083 Uiso 1 1 calc R
C17 C 1.4869(10) 0.1434(12) 0.2360(10) 0.156(6) Uani 1 1 d .
H17A H 1.4981 0.1059 0.1774 0.234 Uiso 1 1 calc R
H17B H 1.4960 0.1075 0.2708 0.234 Uiso 1 1 calc R
H17C H 1.5401 0.2090 0.2749 0.234 Uiso 1 1 calc R
C18 C 0.8780(5) 0.2983(5) 0.0103(5) 0.0486(17) Uani 1 1 d .
H18A H 0.8506 0.2930 -0.0499 0.058 Uiso 1 1 calc R
C19 C 0.6940(5) 0.2610(6) -0.0112(5) 0.0485(17) Uani 1 1 d .
C20 C 0.6237(5) 0.1774(6) -0.0266(5) 0.0517(17) Uani 1 1 d .
H20A H 0.6499 0.1415 0.0035 0.062 Uiso 1 1 calc R
C21 C 0.5118(6) 0.1462(6) -0.0880(6) 0.062(2) Uani 1 1 d .
C22 C 0.4737(6) 0.1990(7) -0.1330(6) 0.072(2) Uani 1 1 d .
H22A H 0.4000 0.1773 -0.1749 0.087 Uiso 1 1 calc R
C23 C 0.5436(7) 0.2837(7) -0.1166(6) 0.074(2) Uani 1 1 d .
H23A H 0.5174 0.3201 -0.1462 0.088 Uiso 1 1 calc R
C24 C 0.6546(6) 0.3145(6) -0.0547(6) 0.0575(19) Uani 1 1 d .
H24A H 0.7024 0.3720 -0.0429 0.069 Uiso 1 1 calc R
C25 C 0.3322(12) 0.0164(15) -0.1684(14) 0.234(10) Uani 1 1 d .
H25A H 0.2985 -0.0404 -0.1657 0.351 Uiso 1 1 calc R
H25B H 0.3327 -0.0063 -0.2315 0.351 Uiso 1 1 calc R
H25C H 0.2908 0.0652 -0.1550 0.351 Uiso 1 1 calc R
C26 C 1.0585(5) 0.3287(5) 0.0097(5) 0.0492(17) Uani 1 1 d .
C27 C 1.1551(6) 0.3004(6) 0.0267(5) 0.0551(19) Uani 1 1 d .
H27A H 1.1698 0.2690 0.0634 0.066 Uiso 1 1 calc R
C28 C 1.2316(6) 0.3192(7) -0.0114(6) 0.068(2) Uani 1 1 d .
C29 C 1.2109(8) 0.3634(8) -0.0644(7) 0.093(3) Uani 1 1 d .
H29A H 1.2612 0.3741 -0.0902 0.111 Uiso 1 1 calc R
C30 C 1.1161(7) 0.3935(9) -0.0817(7) 0.097(3) Uani 1 1 d .
H30A H 1.1028 0.4248 -0.1186 0.117 Uiso 1 1 calc R
C31 C 1.0395(7) 0.3770(7) -0.0437(6) 0.073(2) Uani 1 1 d .
H31A H 0.9759 0.3985 -0.0543 0.087 Uiso 1 1 calc R
C32 C 1.3629(8) 0.2604(8) 0.0684(8) 0.096(3) Uani 1 1 d .
H32A H 1.4306 0.2428 0.0681 0.144 Uiso 1 1 calc R
H32B H 1.3075 0.2024 0.0517 0.144 Uiso 1 1 calc R
H32C H 1.3755 0.3144 0.1315 0.144 Uiso 1 1 calc R
C33 C 1.0245(5) 0.5121(5) 0.2730(5) 0.0461(16) Uani 1 1 d .
H33A H 1.0476 0.5823 0.3026 0.055 Uiso 1 1 calc R
C34 C 0.8598(6) 0.5380(5) 0.2841(5) 0.0474(16) Uani 1 1 d .
C35 C 0.7563(6) 0.5219(6) 0.2199(6) 0.0526(18) Uani 1 1 d .
H35A H 0.7256 0.4643 0.1590 0.063 Uiso 1 1 calc R
C36 C 0.6982(6) 0.5935(6) 0.2480(6) 0.059(2) Uani 1 1 d .
C37 C 0.7463(7) 0.6814(6) 0.3391(7) 0.069(2) Uani 1 1 d .
H37A H 0.7073 0.7291 0.3565 0.083 Uiso 1 1 calc R
C38 C 0.8491(7) 0.6984(7) 0.4028(7) 0.072(2) Uani 1 1 d .
H38A H 0.8810 0.7574 0.4626 0.086 Uiso 1 1 calc R
C39 C 0.9050(6) 0.6250(6) 0.3757(6) 0.060(2) Uani 1 1 d .
H39A H 0.9738 0.6339 0.4193 0.072 Uiso 1 1 calc R
C40 C 0.5310(8) 0.4860(9) 0.1145(8) 0.117(4) Uani 1 1 d .
H40A H 0.4612 0.4900 0.0792 0.175 Uiso 1 1 calc R
H40B H 0.5186 0.4432 0.1404 0.175 Uiso 1 1 calc R
H40C H 0.5687 0.4581 0.0721 0.175 Uiso 1 1 calc R
C41 C 1.1992(5) 0.5126(5) 0.2597(5) 0.0501(17) Uani 1 1 d .
C42 C 1.2937(5) 0.4870(6) 0.2901(5) 0.0549(19) Uani 1 1 d .
H42A H 1.2927 0.4371 0.3071 0.066 Uiso 1 1 calc R
C43 C 1.3925(6) 0.5382(7) 0.2947(6) 0.068(2) Uani 1 1 d .
C44 C 1.3967(7) 0.6164(7) 0.2756(7) 0.079(3) Uani 1 1 d .
H44A H 1.4633 0.6513 0.2815 0.094 Uiso 1 1 calc R
C45 C 1.3030(8) 0.6420(8) 0.2481(7) 0.084(3) Uani 1 1 d .
H45A H 1.3053 0.6958 0.2364 0.101 Uiso 1 1 calc R
C46 C 1.2038(6) 0.5888(7) 0.2372(6) 0.066(2) Uani 1 1 d .
H46A H 1.1390 0.6045 0.2143 0.079 Uiso 1 1 calc R
C47 C 1.4959(7) 0.4425(8) 0.3482(8) 0.098(3) Uani 1 1 d .
H47A H 1.5700 0.4363 0.3652 0.146 Uiso 1 1 calc R
H47B H 1.4458 0.3788 0.2952 0.146 Uiso 1 1 calc R
H47C H 1.4752 0.4615 0.4026 0.146 Uiso 1 1 calc R
O1 O 0.8320(4) 0.1546(3) 0.1250(4) 0.0518(12) Uani 1 1 d .
O2 O 0.9872(4) 0.1507(4) 0.0955(4) 0.0540(12) Uani 1 1 d .
O3 O 0.4443(4) 0.0623(5) -0.0977(5) 0.095(2) Uani 1 1 d .
O4 O 1.3269(5) 0.2918(6) 0.0014(5) 0.097(2) Uani 1 1 d .
O5 O 0.5975(5) 0.5855(5) 0.1917(5) 0.0865(18) Uani 1 1 d .
O6 O 1.4910(4) 0.5173(5) 0.3214(5) 0.090(2) Uani 1 1 d .
O7 O 0.7507(8) 0.1458(7) 0.4367(7) 0.148(4) Uani 1 1 d .
O8 O 1.3776(5) 0.1551(6) 0.2133(5) 0.103(2) Uani 1 1 d .
O10 O 0.955(3) 0.0639(18) 0.729(2) 0.90(5) Uani 1 1 d .

loop_
_atom_site_aniso_label
_atom_site_aniso_U_11
_atom_site_aniso_U_22
_atom_site_aniso_U_33
_atom_site_aniso_U_23
_atom_site_aniso_U_13
_atom_site_aniso_U_12
Ru1 0.0315(3) 0.0551(4) 0.0370(3) 0.0200(3) 0.0177(2) 0.0139(2)
Ru2 0.0336(3) 0.0565(4) 0.0374(3) 0.0191(3) 0.0181(2) 0.0145(2)
Cl 0.0341(8) 0.0756(13) 0.0491(10) 0.0294(10) 0.0221(8) 0.0168(8)
N1 0.039(3) 0.056(4) 0.039(3) 0.019(3) 0.021(3) 0.016(3)
N2 0.041(3) 0.065(4) 0.044(3) 0.029(3) 0.019(3) 0.021(3)
N3 0.033(3) 0.065(4) 0.040(3) 0.025(3) 0.017(2) 0.013(3)
N4 0.038(3) 0.057(4) 0.039(3) 0.024(3) 0.018(3) 0.011(3)
N5 0.032(3) 0.061(4) 0.042(3) 0.023(3) 0.016(2) 0.017(3)
N6 0.034(3) 0.055(4) 0.047(4) 0.024(3) 0.018(3) 0.010(3)
C1 0.055(5) 0.053(5) 0.052(5) 0.016(4) 0.024(4) 0.016(4)
C2 0.091(7) 0.060(6) 0.100(8) 0.016(5) 0.051(6) 0.016(5)
C3 0.037(4) 0.056(4) 0.043(4) 0.025(4) 0.019(3) 0.017(3)
C4 0.037(4) 0.069(5) 0.040(4) 0.025(4) 0.017(3) 0.018(3)
C5 0.074(5) 0.072(6) 0.055(5) 0.030(5) 0.034(4) 0.015(4)
C6 0.079(6) 0.087(7) 0.066(6) 0.030(6) 0.037(5) -0.001(5)
C7 0.062(5) 0.104(8) 0.051(5) 0.029(5) 0.034(4) 0.014(5)
C8 0.061(5) 0.106(8) 0.063(6) 0.038(5) 0.037(4) 0.036(5)
C9 0.062(5) 0.082(6) 0.051(5) 0.031(5) 0.030(4) 0.030(4)
C10 0.72(7) 0.18(3) 0.33(4) 0.14(3) 0.18(4) -0.04(3)
C11 0.042(4) 0.063(5) 0.053(5) 0.031(4) 0.019(3) 0.019(3)
C12 0.048(4) 0.071(5) 0.056(5) 0.027(4) 0.022(4) 0.024(4)
C13 0.062(5) 0.075(6) 0.080(7) 0.032(5) 0.038(5) 0.033(4)
C14 0.055(5) 0.116(8) 0.091(8) 0.058(7) 0.028(5) 0.046(5)
C15 0.065(6) 0.120(8) 0.069(7) 0.047(6) 0.013(5) 0.036(5)
C16 0.058(5) 0.097(7) 0.059(5) 0.038(5) 0.029(4) 0.034(4)
C17 0.103(9) 0.235(16) 0.149(13) 0.082(12) 0.072(9) 0.121(10)
C18 0.038(4) 0.064(5) 0.041(4) 0.027(4) 0.013(3) 0.011(3)
C19 0.041(4) 0.070(5) 0.036(4) 0.025(4) 0.020(3) 0.020(3)
C20 0.042(4) 0.064(5) 0.044(4) 0.024(4) 0.017(3) 0.012(3)
C21 0.042(4) 0.079(6) 0.051(5) 0.021(4) 0.020(4) 0.012(4)
C22 0.044(4) 0.109(7) 0.060(6) 0.040(5) 0.015(4) 0.027(5)
C23 0.060(5) 0.103(7) 0.061(6) 0.045(5) 0.018(4) 0.031(5)
C24 0.054(4) 0.070(5) 0.054(5) 0.033(4) 0.025(4) 0.021(4)
C25 0.099(11) 0.30(2) 0.183(19) 0.032(17) 0.046(12) 0.037(13)
C26 0.042(4) 0.066(5) 0.041(4) 0.025(4) 0.022(3) 0.011(3)
C27 0.044(4) 0.069(5) 0.051(5) 0.025(4) 0.025(3) 0.012(3)
C28 0.048(5) 0.097(7) 0.063(6) 0.038(5) 0.031(4) 0.017(4)
C29 0.072(6) 0.147(10) 0.085(7) 0.071(7) 0.048(6) 0.020(6)
C30 0.065(6) 0.163(11) 0.094(8) 0.092(8) 0.033(5) 0.014(6)
C31 0.054(5) 0.104(7) 0.072(6) 0.053(6) 0.029(4) 0.015(4)
C32 0.064(6) 0.112(8) 0.105(9) 0.038(7) 0.048(6) 0.033(5)
C33 0.044(4) 0.055(4) 0.041(4) 0.023(4) 0.019(3) 0.015(3)
C34 0.053(4) 0.053(4) 0.051(4) 0.030(4) 0.031(4) 0.024(3)
C35 0.050(4) 0.065(5) 0.053(5) 0.030(4) 0.030(4) 0.025(4)
C36 0.048(4) 0.072(6) 0.074(6) 0.047(5) 0.027(4) 0.027(4)
C37 0.085(6) 0.063(6) 0.074(6) 0.030(5) 0.051(5) 0.037(5)
C38 0.077(6) 0.081(6) 0.073(6) 0.041(5) 0.039(5) 0.035(5)
C39 0.063(5) 0.071(6) 0.054(5) 0.033(5) 0.029(4) 0.027(4)
C40 0.065(6) 0.136(11) 0.102(9) 0.034(8) 0.013(6) 0.031(7)
C41 0.044(4) 0.057(5) 0.038(4) 0.012(4) 0.020(3) 0.010(3)
C42 0.038(4) 0.067(5) 0.053(5) 0.023(4) 0.022(3) 0.013(3)
C43 0.037(4) 0.086(6) 0.053(5) 0.014(5) 0.019(4) 0.012(4)
C44 0.054(5) 0.100(7) 0.098(8) 0.060(6) 0.037(5) 0.009(5)
C45 0.076(6) 0.105(8) 0.087(7) 0.057(6) 0.042(5) 0.014(5)
C46 0.053(5) 0.089(6) 0.070(6) 0.048(5) 0.030(4) 0.015(4)
C47 0.061(6) 0.116(9) 0.106(9) 0.059(8) 0.018(6) 0.017(5)
O1 0.045(3) 0.055(3) 0.055(3) 0.023(3) 0.026(2) 0.015(2)
O2 0.047(3) 0.054(3) 0.053(3) 0.016(3) 0.026(2) 0.013(2)
O3 0.047(3) 0.088(5) 0.089(5) 0.009(4) 0.016(3) -0.011(3)
O4 0.065(4) 0.155(7) 0.097(5) 0.068(5) 0.055(4) 0.044(4)
O5 0.065(4) 0.102(5) 0.096(5) 0.051(4) 0.029(4) 0.036(4)
O6 0.050(3) 0.118(6) 0.105(5) 0.057(5) 0.035(3) 0.020(3)
O7 0.185(8) 0.156(8) 0.130(8) 0.086(7) 0.090(7) -0.008(6)
O8 0.074(4) 0.131(6) 0.102(6) 0.041(5) 0.051(4) 0.056(4)
O10 0.99(7) 0.27(3) 0.52(5) -0.06(3) -0.47(5) 0.12(3)

loop_
_atom_type_symbol
_atom_type_description
_atom_type_scat_dispersion_real
_atom_type_scat_dispersion_imag
_atom_type_scat_source
C C 0.0033 0.0016 'International Tables Vol C Tables 4.2.6.8 and 6.1.1.4'
H H 0.0000 0.0000 'International Tables Vol C Tables 4.2.6.8 and 6.1.1.4'
N N 0.0061 0.0033 'International Tables Vol C Tables 4.2.6.8 and 6.1.1.4'
O O 0.0106 0.0060 'International Tables Vol C Tables 4.2.6.8 and 6.1.1.4'
Cl Cl 0.1484 0.1585 'International Tables Vol C Tables 4.2.6.8 and 6.1.1.4'
Ru Ru -1.2594 0.8363 'International Tables Vol C Tables 4.2.6.8 and 6.1.1.4'

loop_
_geom_angle_atom_site_label_1
_geom_angle_atom_site_label_2
_geom_angle_atom_site_label_3
_geom_angle
N5 Ru1 O1 175.39(17)
N5 Ru1 N1 91.6(2)
O1 Ru1 N1 87.8(2)
N5 Ru1 N3 93.0(2)
O1 Ru1 N3 87.3(2)
N1 Ru1 N3 173.9(2)
N5 Ru1 Ru2 88.43(14)
O1 Ru1 Ru2 86.98(12)
N1 Ru1 Ru2 88.02(14)
N3 Ru1 Ru2 88.10(13)
N5 Ru1 Cl 95.94(14)
O1 Ru1 Cl 88.65(13)
N1 Ru1 Cl 90.30(14)
N3 Ru1 Cl 93.21(14)
Ru2 Ru1 Cl 175.37(5)
N6 Ru2 N2 93.9(2)
N6 Ru2 N4 88.6(2)
N2 Ru2 N4 177.1(2)
N6 Ru2 O2 176.8(2)
N2 Ru2 O2 88.7(2)
N4 Ru2 O2 88.7(2)
N6 Ru2 Ru1 91.50(14)
N2 Ru2 Ru1 90.82(15)
N4 Ru2 Ru1 90.66(14)
O2 Ru2 Ru1 90.35(12)
C3 N1 C4 116.1(6)
C3 N1 Ru1 119.7(4)
C4 N1 Ru1 123.0(4)
C3 N2 C11 119.2(6)
C3 N2 Ru2 118.5(4)
C11 N2 Ru2 122.3(4)
C18 N3 C19 114.9(6)
C18 N3 Ru1 118.9(4)
C19 N3 Ru1 126.0(4)
C18 N4 C26 120.9(6)
C18 N4 Ru2 117.8(4)
C26 N4 Ru2 121.3(4)
C33 N5 C34 113.0(6)
C33 N5 Ru1 118.9(4)
C34 N5 Ru1 128.0(4)
C33 N6 C41 118.4(6)
C33 N6 Ru2 118.2(4)
C41 N6 Ru2 121.7(4)
O1 C1 O2 122.9(7)
O1 C1 C2 119.5(7)
O2 C1 C2 117.6(7)
N1 C3 N2 121.9(6)
C5 C4 C9 120.7(7)
C5 C4 N1 119.8(7)
C9 C4 N1 119.5(6)
C4 C5 C6 119.4(8)
C7 C6 C5 120.4(9)
C7 C6 O7 124.0(9)
C5 C6 O7 115.6(9)
C8 C7 C6 120.3(8)
C7 C8 C9 121.8(9)
C8 C9 C4 117.3(8)
C16 C11 C12 119.5(7)
C16 C11 N2 122.2(7)
C12 C11 N2 118.3(7)
C13 C12 C11 119.8(8)
C12 C13 O8 114.8(8)
C12 C13 C14 121.5(8)
O8 C13 C14 123.7(8)
C15 C14 C13 119.0(8)
C14 C15 C16 120.0(9)
C11 C16 C15 120.1(8)
N3 C18 N4 122.9(6)
C20 C19 C24 120.0(6)
C20 C19 N3 119.4(6)
C24 C19 N3 120.6(6)
C19 C20 C21 119.7(7)
C22 C21 O3 123.7(7)
C22 C21 C20 119.9(7)
O3 C21 C20 116.4(7)
C23 C22 C21 120.6(7)
C22 C23 C24 119.1(8)
C19 C24 C23 120.8(7)
C27 C26 C31 118.8(6)
C27 C26 N4 119.1(6)
C31 C26 N4 122.0(6)
C26 C27 C28 120.1(7)
C29 C28 O4 116.6(8)
C29 C28 C27 120.4(8)
O4 C28 C27 123.0(8)
C28 C29 C30 120.9(8)
C29 C30 C31 119.9(8)
C26 C31 C30 119.9(8)
N5 C33 N6 122.5(6)
C35 C34 C39 120.0(6)
C35 C34 N5 119.2(7)
C39 C34 N5 120.7(6)
C34 C35 C36 118.8(7)
O5 C36 C35 123.8(8)
O5 C36 C37 115.9(7)
C35 C36 C37 120.2(7)
C38 C37 C36 121.3(8)
C37 C38 C39 118.3(9)
C38 C39 C34 121.3(8)
C42 C41 C46 119.6(6)
C42 C41 N6 119.9(7)
C46 C41 N6 120.5(6)
C41 C42 C43 118.2(7)
O6 C43 C44 115.0(7)
O6 C43 C42 123.5(8)
C44 C43 C42 121.5(7)
C45 C44 C43 119.2(7)
C44 C45 C46 120.3(9)
C45 C46 C41 121.0(8)
C1 O1 Ru1 121.0(4)
C1 O2 Ru2 117.6(4)
C21 O3 C25 120.5(11)
C28 O4 C32 119.7(7)
C36 O5 C40 117.2(7)
C43 O6 C47 118.8(7)
C10 O7 C6 115.0(14)
C13 O8 C17 118.7(8)

loop_
_geom_bond_atom_site_label_1
_geom_bond_atom_site_label_2
_geom_bond_distance
Ru1 N5 2.068(6)
Ru1 O1 2.082(5)
Ru1 N1 2.088(5)
Ru1 N3 2.103(5)
Ru1 Ru2 2.3220(7)
Ru1 Cl 2.4047(15)
Ru2 N6 2.013(6)
Ru2 N2 2.049(5)
Ru2 N4 2.063(5)
Ru2 O2 2.075(5)
N1 C3 1.300(8)
N1 C4 1.457(8)
N2 C3 1.324(8)
N2 C11 1.427(8)
N3 C18 1.302(8)
N3 C19 1.435(8)
N4 C18 1.318(8)
N4 C26 1.415(8)
N5 C33 1.321(8)
N5 C34 1.429(8)
N6 C33 1.331(8)
N6 C41 1.435(8)
C1 O1 1.267(8)
C1 O2 1.287(8)
C1 C2 1.454(10)
C4 C5 1.363(10)
C4 C9 1.396(10)
C5 C6 1.382(11)
C6 C7 1.348(12)
C6 O7 1.385(11)
C7 C8 1.344(11)
C8 C9 1.381(10)
C10 O7 1.34(3)
C11 C16 1.383(10)
C11 C12 1.391(10)
C12 C13 1.360(10)
C13 O8 1.380(10)
C13 C14 1.389(12)
C14 C15 1.375(13)
C15 C16 1.395(11)
C17 O8 1.428(11)
C19 C20 1.371(9)
C19 C24 1.371(9)
C20 C21 1.404(9)
C21 C22 1.374(11)
C21 O3 1.399(9)
C22 C23 1.373(11)
C23 C24 1.397(10)
C25 O3 1.440(15)
C26 C27 1.379(9)
C26 C31 1.383(10)
C27 C28 1.412(10)
C28 C29 1.327(11)
C28 O4 1.355(9)
C29 C30 1.373(13)
C30 C31 1.400(11)
C32 O4 1.393(11)
C34 C35 1.378(9)
C34 C39 1.400(10)
C35 C36 1.398(10)
C36 O5 1.335(8)
C36 C37 1.402(11)
C37 C38 1.364(11)
C38 C39 1.394(10)
C40 O5 1.434(12)
C41 C42 1.368(9)
C41 C46 1.382(10)
C42 C43 1.408(10)
C43 O6 1.363(9)
C43 C44 1.375(11)
C44 C45 1.349(12)
C45 C46 1.380(10)
C47 O6 1.410(10)

loop_
_geom_torsion_atom_site_label_1
_geom_torsion_atom_site_label_2
_geom_torsion_atom_site_label_3
_geom_torsion_atom_site_label_4
_geom_torsion
N5 Ru1 Ru2 N6 4.8(2)
O1 Ru1 Ru2 N6 -174.8(2)
N1 Ru1 Ru2 N6 -86.8(2)
N3 Ru1 Ru2 N6 97.9(2)
Cl Ru1 Ru2 N6 -155.6(6)
N5 Ru1 Ru2 N2 98.7(2)
O1 Ru1 Ru2 N2 -80.9(2)
N1 Ru1 Ru2 N2 7.1(2)
N3 Ru1 Ru2 N2 -168.2(2)
Cl Ru1 Ru2 N2 -61.7(6)
N5 Ru1 Ru2 N4 -83.8(2)
O1 Ru1 Ru2 N4 96.6(2)
N1 Ru1 Ru2 N4 -175.5(2)
N3 Ru1 Ru2 N4 9.2(2)
Cl Ru1 Ru2 N4 115.8(6)
N5 Ru1 Ru2 O2 -172.51(19)
O1 Ru1 Ru2 O2 7.89(18)
N1 Ru1 Ru2 O2 95.8(2)
N3 Ru1 Ru2 O2 -79.5(2)
Cl Ru1 Ru2 O2 27.1(6)
N5 Ru1 N1 C3 -99.0(5)
O1 Ru1 N1 C3 76.4(5)
N3 Ru1 N1 C3 40(2)
Ru2 Ru1 N1 C3 -10.7(5)
Cl Ru1 N1 C3 165.0(5)
N5 Ru1 N1 C4 94.3(5)
O1 Ru1 N1 C4 -90.3(5)
N3 Ru1 N1 C4 -126.9(17)
Ru2 Ru1 N1 C4 -177.4(5)
Cl Ru1 N1 C4 -1.7(5)
N6 Ru2 N2 C3 85.5(5)
N4 Ru2 N2 C3 -127(4)
O2 Ru2 N2 C3 -96.4(5)
Ru1 Ru2 N2 C3 -6.1(5)
N6 Ru2 N2 C11 -96.2(5)
N4 Ru2 N2 C11 52(4)
O2 Ru2 N2 C11 81.9(5)
Ru1 Ru2 N2 C11 172.2(5)
N5 Ru1 N3 C18 78.4(5)
O1 Ru1 N3 C18 -97.0(5)
N1 Ru1 N3 C18 -60(2)
Ru2 Ru1 N3 C18 -10.0(5)
Cl Ru1 N3 C18 174.5(5)
N5 Ru1 N3 C19 -107.4(6)
O1 Ru1 N3 C19 77.2(6)
N1 Ru1 N3 C19 113.8(17)
Ru2 Ru1 N3 C19 164.3(5)
Cl Ru1 N3 C19 -11.3(6)
N6 Ru2 N4 C18 -103.3(5)
N2 Ru2 N4 C18 109(4)
O2 Ru2 N4 C18 78.6(5)
Ru1 Ru2 N4 C18 -11.8(5)
N6 Ru2 N4 C26 78.3(5)
N2 Ru2 N4 C26 -70(4)
O2 Ru2 N4 C26 -99.9(5)
Ru1 Ru2 N4 C26 169.8(5)
O1 Ru1 N5 C33 1(3)
N1 Ru1 N5 C33 83.5(5)
N3 Ru1 N5 C33 -92.5(5)
Ru2 Ru1 N5 C33 -4.5(5)
Cl Ru1 N5 C33 174.0(5)
O1 Ru1 N5 C34 -179(55)
N1 Ru1 N5 C34 -95.6(5)
N3 Ru1 N5 C34 88.4(5)
Ru2 Ru1 N5 C34 176.4(5)
Cl Ru1 N5 C34 -5.1(5)
N2 Ru2 N6 C33 -97.5(5)
N4 Ru2 N6 C33 84.0(5)
O2 Ru2 N6 C33 118(3)
Ru1 Ru2 N6 C33 -6.6(5)
N2 Ru2 N6 C41 97.7(5)
N4 Ru2 N6 C41 -80.7(5)
O2 Ru2 N6 C41 -46(4)
Ru1 Ru2 N6 C41 -171.3(5)
C4 N1 C3 N2 176.5(6)
Ru1 N1 C3 N2 8.9(9)
C11 N2 C3 N1 -179.0(6)
Ru2 N2 C3 N1 -0.7(9)
C3 N1 C4 C5 -63.8(9)
Ru1 N1 C4 C5 103.4(7)
C3 N1 C4 C9 114.9(7)
Ru1 N1 C4 C9 -78.0(8)
C9 C4 C5 C6 0.1(12)
N1 C4 C5 C6 178.8(7)
C4 C5 C6 C7 -0.7(14)
C4 C5 C6 O7 -179.5(8)
C5 C6 C7 C8 0.6(15)
O7 C6 C7 C8 179.2(9)
C6 C7 C8 C9 0.3(14)
C7 C8 C9 C4 -0.9(12)
C5 C4 C9 C8 0.7(11)
N1 C4 C9 C8 -178.0(7)
C3 N2 C11 C16 -33.4(10)
Ru2 N2 C11 C16 148.3(6)
C3 N2 C11 C12 149.1(7)
Ru2 N2 C11 C12 -29.2(8)
C16 C11 C12 C13 -0.6(11)
N2 C11 C12 C13 177.0(7)
C11 C12 C13 O8 -177.4(7)
C11 C12 C13 C14 1.4(13)
C12 C13 C14 C15 -0.1(15)
O8 C13 C14 C15 178.6(9)
C13 C14 C15 C16 -2.0(15)
C12 C11 C16 C15 -1.5(12)
N2 C11 C16 C15 -179.0(7)
C14 C15 C16 C11 2.8(14)
C19 N3 C18 N4 -171.4(6)
Ru1 N3 C18 N4 3.5(10)
C26 N4 C18 N3 -174.5(6)
Ru2 N4 C18 N3 7.0(9)
C18 N3 C19 C20 124.0(7)
Ru1 N3 C19 C20 -50.5(9)
C18 N3 C19 C24 -55.6(9)
Ru1 N3 C19 C24 130.0(6)
C24 C19 C20 C21 0.9(11)
N3 C19 C20 C21 -178.7(6)
C19 C20 C21 C22 0.6(11)
C19 C20 C21 O3 -178.0(7)
O3 C21 C22 C23 176.8(8)
C20 C21 C22 C23 -1.6(13)
C21 C22 C23 C24 1.1(13)
C20 C19 C24 C23 -1.3(11)
N3 C19 C24 C23 178.2(7)
C22 C23 C24 C19 0.4(12)
C18 N4 C26 C27 -152.0(7)
Ru2 N4 C26 C27 26.4(9)
C18 N4 C26 C31 31.7(11)
Ru2 N4 C26 C31 -149.9(6)
C31 C26 C27 C28 -1.1(12)
N4 C26 C27 C28 -177.6(7)
C26 C27 C28 C29 -0.5(14)
C26 C27 C28 O4 -178.9(7)
O4 C28 C29 C30 179.8(9)
C27 C28 C29 C30 1.3(16)
C28 C29 C30 C31 -0.5(17)
C27 C26 C31 C30 1.9(13)
N4 C26 C31 C30 178.3(8)
C29 C30 C31 C26 -1.2(16)
C34 N5 C33 N6 179.8(6)
Ru1 N5 C33 N6 0.6(9)
C41 N6 C33 N5 170.1(6)
Ru2 N6 C33 N5 4.9(9)
C33 N5 C34 C35 130.2(6)
Ru1 N5 C34 C35 -50.7(8)
C33 N5 C34 C39 -46.8(8)
Ru1 N5 C34 C39 132.4(6)
C39 C34 C35 C36 0.0(10)
N5 C34 C35 C36 -177.0(6)
C34 C35 C36 O5 180.0(7)
C34 C35 C36 C37 1.7(10)
O5 C36 C37 C38 -179.6(7)
C35 C36 C37 C38 -1.2(12)
C36 C37 C38 C39 -1.1(12)
C37 C38 C39 C34 2.9(12)
C35 C34 C39 C38 -2.4(11)
N5 C34 C39 C38 174.6(6)
C33 N6 C41 C42 144.3(7)
Ru2 N6 C41 C42 -51.0(8)
C33 N6 C41 C46 -36.0(10)
Ru2 N6 C41 C46 128.7(6)
C46 C41 C42 C43 -1.7(11)
N6 C41 C42 C43 178.1(6)
C41 C42 C43 O6 -178.2(7)
C41 C42 C43 C44 4.2(12)
O6 C43 C44 C45 179.6(8)
C42 C43 C44 C45 -2.6(14)
C43 C44 C45 C46 -1.5(15)
C44 C45 C46 C41 4.0(14)
C42 C41 C46 C45 -2.3(12)
N6 C41 C46 C45 178.0(7)
O2 C1 O1 Ru1 7.8(10)
C2 C1 O1 Ru1 -172.0(6)
N5 Ru1 O1 C1 -16(3)
N1 Ru1 O1 C1 -99.2(6)
N3 Ru1 O1 C1 77.2(6)
Ru2 Ru1 O1 C1 -11.0(5)
Cl Ru1 O1 C1 170.5(6)
O1 C1 O2 Ru2 1.7(10)
C2 C1 O2 Ru2 -178.5(6)
N6 Ru2 O2 C1 -133(3)
N2 Ru2 O2 C1 82.7(5)
N4 Ru2 O2 C1 -98.8(5)
Ru1 Ru2 O2 C1 -8.1(5)
C22 C21 O3 C25 9.7(14)
C20 C21 O3 C25 -171.8(10)
C29 C28 O4 C32 169.6(9)
C27 C28 O4 C32 -12.0(14)
C35 C36 O5 C40 22.1(12)
C37 C36 O5 C40 -159.5(8)
C44 C43 O6 C47 176.1(9)
C42 C43 O6 C47 -1.7(12)
C7 C6 O7 C10 -21(2)
C5 C6 O7 C10 158(2)
C12 C13 O8 C17 174.4(10)
C14 C13 O8 C17 -4.4(15)
